data_1539477
loop_
_publ_author_name
'Ahlzen, P.J.'
'Rundqvist, S.'
'Andersson, Y.'
'Tellgren, R.'

_publ_section_title
;
 Neutron diffraction studies of the Zr3P-D system
;
_journal_name_full 'Journal of the Less-Common Metals'
_journal_page_first 263
_journal_page_last 270
_journal_volume 170
_journal_year 1991
_chemical_formula_sum 'D1.333 P7.998 Zr23.994'
_chemical_name_systematic '(Zr18 D P6)1.333'
_space_group_IT_number 86
_symmetry_space_group_name_Hall 'P 4n -1n'
_symmetry_space_group_name_H-M 'P 42/n :1'
_cell_angle_alpha 90
_cell_angle_beta 90
_cell_angle_gamma 90
_cell_formula_units_Z 1
_cell_length_a 10.8146
_cell_length_b 10.8146
_cell_length_c 5.3741
_cell_volume 628.531
_citation_journal_id_ASTM JCOMAH
_cod_data_source_file Ahlzen_JCOMAH_1991_619.cif
_cod_data_source_block D1.333P7.998Zr23.994
_cod_original_cell_volume 628.5309
_cod_original_sg_symbol_Hall '-P 4bc (x+1/4,y+1/4,z+1/4)'
_cod_database_code 1539477

loop_
_symmetry_equiv_pos_as_xyz
x,y,z
-y+1/2,x+1/2,z+1/2
-x,-y,z
y+1/2,-x+1/2,z+1/2
-x+1/2,-y+1/2,-z+1/2
y,-x,-z
x+1/2,y+1/2,-z+1/2
-y,x,-z

loop_
_atom_site_label
_atom_site_type_symbol
_atom_site_fract_x
_atom_site_fract_y
_atom_site_fract_z
_atom_site_occupancy
_atom_site_U_iso_or_equiv
Zr1 Zr 0.4146 0.8921 0.9654 1 0.0
Zr3 Zr 0.3206 0.7854 0.4842 1 0.0
D1 D 0.326 0.961 0.684 0.15 0.0
P1 P 0.2939 0.5401 0.2854 1 0.0
Zr2 Zr 0.3626 0.5281 0.7777 1 0.0
